data_4122864
loop_
_publ_author_name
'Mailhol, Damien'
'Willwacher, Jens'
'Kausch-Busies, Nina'
'Rubitski, Elizabeth E.'
'Sobol, Zhanna'
'Schuler, Maik'
'Lam, My-Hanh'
'Musto, Sylvia'
'Loganzo, Frank'
'Maderna, Andreas'
'F\"urstner, Alois'

_publ_section_title
;
 Synthesis, molecular editing, and biological assessment of the potent
 cytotoxin leiodermatolide.
;
_journal_issue 44
_journal_name_full 'Journal of the American Chemical Society'
_journal_page_first 15719
_journal_page_last 15729
_journal_paper_doi 10.1021/ja508846g
_journal_volume 136
_journal_year 2014
_chemical_absolute_configuration rmad
_chemical_compound_source 'see paper'
_chemical_formula_moiety 'C11 H16 O3'
_chemical_formula_sum 'C11 H16 O3'
_chemical_formula_weight 196.24
_space_group_crystal_system orthorhombic
_space_group_IT_number 19
_space_group_name_Hall 'P 2ac 2ab'
_space_group_name_H-M_alt 'P 21 21 21'
_symmetry_cell_setting orthorhombic
_symmetry_Int_Tables_number 19
_symmetry_space_group_name_Hall 'P 2ac 2ab'
_symmetry_space_group_name_H-M 'P 21 21 21'
_atom_sites_solution_hydrogens geom
_atom_sites_solution_primary direct
_atom_sites_solution_secondary difmap
_audit_block_code MID-MA-128-02
_audit_creation_date 2013-07-12
_audit_creation_method
;
  Olex2 1.2
  (compiled Apr 23 2013 17:59:47, GUI svn.r4466)
;
_cell_angle_alpha 90
_cell_angle_beta 90
_cell_angle_gamma 90
_cell_formula_units_Z 4
_cell_length_a 7.6320(2)
_cell_length_b 7.9748(2)
_cell_length_c 17.8334(5)
_cell_measurement_reflns_used 9952
_cell_measurement_temperature 100
_cell_measurement_theta_max 64.7189
_cell_measurement_theta_min 4.9599
_cell_volume 1085.41(5)
_computing_cell_refinement 'SAINT software (Bruker AXS, 2004)'
_computing_data_collection 'PROTEUM2 (Bruker AXS, 2008)'
_computing_data_reduction 'SAINT software (Bruker AXS, 2004)'
_computing_molecular_graphics 'DIAMOND (Crystal Impact GbR, 2005)'
_computing_publication_material
;
O. V. Dolomanov, L. J. Bourhis, R. J. Gildea, J. A. K. Howard and H. Puschmann,
OLEX2: a complete structure solution, refinement and analysis program.
J. Appl. Cryst. (2009). 42, 339-341.
;
_computing_structure_refinement 'SHELXL-97 (G. M. Sheldrick, 2008)'
_computing_structure_solution 'SHELXS-97 (G. M. Sheldrick, 2008)'
_diffrn_ambient_temperature 100
_diffrn_detector_area_resol_mean 66.67
_diffrn_measured_fraction_theta_full 0.964
_diffrn_measured_fraction_theta_max 0.993
_diffrn_measurement_device_type 'Bruker AXS X8 Proteum'
_diffrn_measurement_method 'CCD \f- and \w-scans'
_diffrn_radiation_monochromator 'focusing multilayer optic'
_diffrn_radiation_source '0.2 x 2mm^2^ focus rotating anode'
_diffrn_radiation_type Cu-K\a
_diffrn_radiation_wavelength 1.54178
_diffrn_reflns_av_R_equivalents 0.0669
_diffrn_reflns_av_unetI/netI 0.0206
_diffrn_reflns_Laue_measured_fraction_full 0.964
_diffrn_reflns_Laue_measured_fraction_max 0.993
_diffrn_reflns_limit_h_max 8
_diffrn_reflns_limit_h_min -7
_diffrn_reflns_limit_k_max 9
_diffrn_reflns_limit_k_min -9
_diffrn_reflns_limit_l_max 21
_diffrn_reflns_limit_l_min -21
_diffrn_reflns_number 44850
_diffrn_reflns_point_group_measured_fraction_full 0.962
_diffrn_reflns_point_group_measured_fraction_max 0.993
_diffrn_reflns_theta_full 67.679
_diffrn_reflns_theta_max 66.577
_diffrn_reflns_theta_min 4.960
_exptl_absorpt_coefficient_mu 0.704
_exptl_absorpt_correction_T_max 0.95940
_exptl_absorpt_correction_T_min 0.85026
_exptl_absorpt_correction_type gaussian
_exptl_absorpt_process_details 'SADABS (Bruker AXS, 2008)'
_exptl_crystal_colour colourless
_exptl_crystal_density_diffrn 1.201
_exptl_crystal_description plate
_exptl_crystal_F_000 424
_exptl_crystal_size_max 0.33
_exptl_crystal_size_mid 0.20
_exptl_crystal_size_min 0.06
_refine_diff_density_max 0.117
_refine_diff_density_min -0.162
_refine_diff_density_rms 0.035
_refine_ls_abs_structure_details
;
 Flack x determined using 723 quotients [(I+)-(I-)]/[(I+)+(I-)]
 (Parsons and Flack (2004), Acta Cryst. A60, s61).
;
_refine_ls_abs_structure_Flack 0.07(8)
_refine_ls_extinction_method none
_refine_ls_goodness_of_fit_ref 1.071
_refine_ls_hydrogen_treatment constr
_refine_ls_matrix_type full
_refine_ls_number_parameters 130
_refine_ls_number_reflns 1898
_refine_ls_number_restraints 0
_refine_ls_restrained_S_all 1.071
_refine_ls_R_factor_all 0.0310
_refine_ls_R_factor_gt 0.0291
_refine_ls_shift/su_max 0.000
_refine_ls_shift/su_mean 0.000
_refine_ls_structure_factor_coef Fsqd
_refine_ls_weighting_details 'w=1/[\s^2^(Fo^2^)+(0.0318P)^2^+0.3065P] where P=(Fo^2^+2Fc^2^)/3'
_refine_ls_weighting_scheme calc
_refine_ls_wR_factor_gt 0.0705
_refine_ls_wR_factor_ref 0.0714
_reflns_Friedel_coverage 0.684
_reflns_Friedel_fraction_full 0.959
_reflns_Friedel_fraction_max 0.994
_reflns_number_gt 1810
_reflns_number_total 1898
_reflns_threshold_expression 'I > 2\s(I)'
_cod_data_source_file ja508846g_si_001.cif
_cod_data_source_block 8338sadabs
_cod_depositor_comments
;
The following automatic conversions were performed:

'_symmetry_cell_setting' value 'ORTHORHOMBIC' changed to
'orthorhombic' according to
/home/saulius/struct/COD-crude-data--automatic-downloads/rss-feeds/ACS/lib/dictionaries/cif_core.dic
dictionary named 'cif_core.dic' version 2.4.2 from 2011-04-26.

Automatic conversion script
Id: cif_fix_values 2827 2014-09-09 07:05:25Z andrius 

 Adding full bibliography for 4122864--4122865.cif.
;
_cod_original_sg_symbol_Hall 'p 2ac 2ab'
_cod_original_sg_symbol_H-M 'P21 21 21'
_cod_database_code 4122864
_olex2_refinement_description
;
1. Fixed Uiso
 At 1.2 times of:
  All C(H) groups, All C(H,H) groups
 At 1.5 times of:
  All C(H,H,H) groups, All O(H) groups
2.a Ternary CH refined with riding coordinates:
 C4(H4), C5(H5)
2.b Secondary CH2 refined with riding coordinates:
 C2(H2A,H2B), C6(H6A,H6B), C9(H9A,H9B)
2.c Idealised Me refined as rotating group:
 C7(H7A,H7B,H7C), C8(H8A,H8B,H8C)
2.d Idealised tetrahedral OH refined as rotating group:
 O2(H2)
2.e :
 C11(H11)
;
_shelx_space_group_comment
;
The symmetry employed for this shelxl refinement is uniquely defined
by the following loop, which should always be used as a source of
symmetry information in preference to the above space-group names.
They are only intended as comments.
;
_shelxl_version_number 2013-3

loop_
_space_group_symop_operation_xyz
'x, y, z'
'-x+1/2, -y, z+1/2'
'x+1/2, -y+1/2, -z'
'-x, y+1/2, -z+1/2'

loop_
_atom_site_label
_atom_site_type_symbol
_atom_site_fract_x
_atom_site_fract_y
_atom_site_fract_z
_atom_site_U_iso_or_equiv
_atom_site_adp_type
_atom_site_occupancy
_atom_site_site_symmetry_order
_atom_site_calc_flag
_atom_site_refinement_flags_posn
_atom_site_refinement_flags_adp
O1 O -0.10655(17) -0.68867(18) -0.57492(7) 0.0245(3) Uani 1 1 d . .
O2 O 0.39298(18) -0.77733(15) -0.57925(8) 0.0203(3) Uani 1 1 d . .
H2 H 0.3950 -0.7971 -0.5330 0.030 Uiso 1 1 calc R U
O3 O 0.05428(16) -0.68721(18) -0.67587(7) 0.0221(3) Uani 1 1 d . .
C1 C 0.0334(3) -0.6522(2) -0.60381(10) 0.0192(4) Uani 1 1 d . .
C2 C 0.1759(3) -0.5638(2) -0.56197(11) 0.0186(4) Uani 1 1 d . .
H2A H 0.1696 -0.5959 -0.5084 0.022 Uiso 1 1 calc R U
H2B H 0.1560 -0.4414 -0.5653 0.022 Uiso 1 1 calc R U
C3 C 0.3577(3) -0.6032(2) -0.59128(11) 0.0178(4) Uani 1 1 d . .
C4 C 0.3627(2) -0.5725(2) -0.67611(11) 0.0183(4) Uani 1 1 d . .
H4 H 0.3376 -0.4512 -0.6852 0.022 Uiso 1 1 calc R U
C5 C 0.2219(2) -0.6753(3) -0.71594(10) 0.0193(4) Uani 1 1 d . .
H5 H 0.2681 -0.7917 -0.7226 0.023 Uiso 1 1 calc R U
C6 C 0.1755(3) -0.6075(3) -0.79305(11) 0.0235(5) Uani 1 1 d . .
H6A H 0.2843 -0.5951 -0.8227 0.028 Uiso 1 1 calc R U
H6B H 0.1229 -0.4947 -0.7873 0.028 Uiso 1 1 calc R U
C7 C 0.0485(3) -0.7187(3) -0.83595(12) 0.0342(5) Uani 1 1 d . .
H7A H 0.0287 -0.6717 -0.8860 0.051 Uiso 1 1 calc R U
H7B H -0.0630 -0.7246 -0.8088 0.051 Uiso 1 1 calc R U
H7C H 0.0981 -0.8316 -0.8407 0.051 Uiso 1 1 calc R U
C8 C 0.5413(3) -0.6125(3) -0.70997(12) 0.0277(5) Uani 1 1 d . .
H8A H 0.6286 -0.5335 -0.6905 0.042 Uiso 1 1 calc R U
H8B H 0.5350 -0.6023 -0.7647 0.042 Uiso 1 1 calc R U
H8C H 0.5751 -0.7271 -0.6965 0.042 Uiso 1 1 calc R U
C9 C 0.4947(3) -0.4974(2) -0.54866(11) 0.0199(4) Uani 1 1 d . .
H9A H 0.4851 -0.5209 -0.4943 0.024 Uiso 1 1 calc R U
H9B H 0.6136 -0.5306 -0.5651 0.024 Uiso 1 1 calc R U
C10 C 0.4711(3) -0.3166(3) -0.56146(10) 0.0225(4) Uani 1 1 d . .
C11 C 0.4420(3) -0.1731(2) -0.57374(11) 0.0269(5) Uani 1 1 d . .
H11 H 0.4187 -0.0582 -0.5836 0.032 Uiso 1 1 calc R U

loop_
_atom_site_aniso_label
_atom_site_aniso_U_11
_atom_site_aniso_U_22
_atom_site_aniso_U_33
_atom_site_aniso_U_23
_atom_site_aniso_U_13
_atom_site_aniso_U_12
O1 0.0182(7) 0.0295(7) 0.0258(7) 0.0061(6) 0.0016(6) -0.0030(6)
O2 0.0256(8) 0.0133(6) 0.0220(6) 0.0009(5) -0.0021(6) 0.0030(5)
O3 0.0172(7) 0.0294(7) 0.0197(7) -0.0003(6) 0.0007(5) -0.0055(6)
C1 0.0180(10) 0.0164(9) 0.0232(10) 0.0047(7) -0.0006(8) 0.0022(8)
C2 0.0204(10) 0.0157(9) 0.0196(10) 0.0001(7) 0.0013(8) 0.0001(8)
C3 0.0204(10) 0.0129(9) 0.0200(10) -0.0001(7) 0.0002(8) 0.0018(7)
C4 0.0192(10) 0.0155(9) 0.0201(9) 0.0012(8) 0.0007(8) -0.0002(7)
C5 0.0165(10) 0.0197(9) 0.0217(10) -0.0016(8) 0.0039(7) -0.0016(8)
C6 0.0246(11) 0.0264(11) 0.0196(10) 0.0002(8) 0.0000(8) -0.0045(9)
C7 0.0416(14) 0.0360(12) 0.0249(11) 0.0026(9) -0.0097(10) -0.0099(10)
C8 0.0221(11) 0.0369(12) 0.0240(10) -0.0016(9) 0.0035(9) -0.0011(9)
C9 0.0202(10) 0.0171(9) 0.0223(9) -0.0011(7) -0.0023(8) 0.0020(8)
C10 0.0251(11) 0.0225(10) 0.0198(9) -0.0039(8) -0.0011(8) -0.0031(9)
C11 0.0341(12) 0.0191(10) 0.0276(10) -0.0023(8) -0.0014(9) -0.0026(9)

loop_
_atom_type_symbol
_atom_type_description
_atom_type_scat_dispersion_real
_atom_type_scat_dispersion_imag
_atom_type_scat_source
C C 0.0181 0.0091 'International Tables Vol C Tables 4.2.6.8 and 6.1.1.4'
H H 0.0000 0.0000 'International Tables Vol C Tables 4.2.6.8 and 6.1.1.4'
O O 0.0492 0.0322 'International Tables Vol C Tables 4.2.6.8 and 6.1.1.4'

loop_
_exptl_crystal_face_index_h
_exptl_crystal_face_index_k
_exptl_crystal_face_index_l
_exptl_crystal_face_perp_dist
0.00 0.00 -1.00 0.0200
0.00 0.00 1.00 0.0400
-1.00 -1.00 -1.00 0.1200
0.00 1.00 0.00 0.0700
0.00 -1.00 0.00 0.1300
1.00 0.00 0.00 0.1600
-1.00 0.00 0.00 0.1700

loop_
_geom_angle_atom_site_label_1
_geom_angle_atom_site_label_2
_geom_angle_atom_site_label_3
_geom_angle
C1 O3 C5 124.27(15)
O1 C1 O3 117.66(17)
O1 C1 C2 122.54(17)
O3 C1 C2 119.74(17)
C1 C2 C3 113.32(16)
O2 C3 C2 108.77(15)
O2 C3 C4 107.34(15)
O2 C3 C9 109.22(15)
C2 C3 C4 109.28(15)
C2 C3 C9 109.68(15)
C4 C3 C9 112.45(16)
C5 C4 C3 110.86(15)
C8 C4 C3 112.33(16)
C8 C4 C5 109.45(15)
O3 C5 C4 114.93(15)
O3 C5 C6 105.08(15)
C6 C5 C4 113.21(16)
C5 C6 C7 113.35(17)
C10 C9 C3 112.12(16)
C11 C10 C9 175.8(2)

loop_
_geom_bond_atom_site_label_1
_geom_bond_atom_site_label_2
_geom_bond_distance
O1 C1 1.221(2)
O2 C3 1.431(2)
O3 C1 1.325(2)
O3 C5 1.468(2)
C1 C2 1.495(3)
C2 C3 1.516(3)
C3 C4 1.533(3)
C3 C9 1.544(3)
C4 C5 1.527(3)
C4 C8 1.524(3)
C5 C6 1.520(3)
C6 C7 1.520(3)
C9 C10 1.471(3)
C10 C11 1.186(3)
